data_1526237
loop_
_publ_author_name
'Pertlik, F.'

_publ_section_title
;
 Vulcanite, Cu Te: hydrothermal synthesis and crystal structure refinement
;
_journal_name_full 'Mineralogy and Petrology'
_journal_page_first 149
_journal_page_last 154
_journal_volume 71
_journal_year 2001
_chemical_formula_sum 'Cu Te'
_space_group_IT_number 59
_symmetry_space_group_name_Hall '-P 2ab 2a'
_symmetry_space_group_name_H-M 'P m m n :2'
_cell_angle_alpha 90
_cell_angle_beta 90
_cell_angle_gamma 90
_cell_formula_units_Z 2
_cell_length_a 3.155
_cell_length_b 4.092
_cell_length_c 6.956
_cell_volume 89.804
_citation_journal_id_ASTM MIPEE9
_cod_data_source_file Pertlik_MIPEE9_2001_1780.cif
_cod_data_source_block Cu1Te1
_cod_original_cell_volume 89.80376
_cod_original_formula_sum 'Cu1 Te1'
_cod_database_code 1526237

loop_
_symmetry_equiv_pos_as_xyz
x,y,z
-x+1/2,-y+1/2,z
x+1/2,-y,-z
-x,y+1/2,-z
-x,-y,-z
x-1/2,y-1/2,-z
-x-1/2,y,z
x,-y-1/2,z

loop_
_atom_site_label
_atom_site_type_symbol
_atom_site_fract_x
_atom_site_fract_y
_atom_site_fract_z
_atom_site_occupancy
_atom_site_U_iso_or_equiv
Cu1 Cu+2 0.25 0.75 0.4527 1 0.0
Te1 Te-2 0.25 0.25 0.2213 1 0.0
